data_7232506
loop_
_publ_author_name
'Zep, Anna'
'Pruszkowska, Kamila'
'Dobrzycki, \/Lukasz'
'Sektas, Katarzyna'
'Sza\/la\'nski, Piotr'
'Marek, Paulina H.'
'Cyra\'nski, Micha\/l K.'
'Sicinski, Rafal R.'

_publ_section_title
;
 Cholesterol-based photo-switchable mesogenic dimers. Strongly bent
 molecules versus an intercalated structure
;
_journal_issue 17
_journal_name_full CrystEngComm
_journal_page_first 2779
_journal_paper_doi 10.1039/C9CE00013E
_journal_volume 21
_journal_year 2019
_chemical_absolute_configuration rmad
_chemical_formula_sum 'C48 H68 N2 O5'
_chemical_formula_weight 753.04
_space_group_crystal_system monoclinic
_space_group_IT_number 4
_space_group_name_Hall 'P 2yb'
_space_group_name_H-M_alt 'P 1 21 1'
_symmetry_space_group_name_Hall 'P 2yb'
_symmetry_space_group_name_H-M 'P 1 21 1'
_atom_sites_solution_hydrogens geom
_audit_update_record
;
2018-10-04 deposited with the CCDC.    2019-03-15 downloaded from the CCDC.
;
_cell_angle_alpha 90
_cell_angle_beta 91.8549(18)
_cell_angle_gamma 90
_cell_formula_units_Z 4
_cell_length_a 18.2461(10)
_cell_length_b 10.1265(6)
_cell_length_c 23.6108(14)
_cell_measurement_reflns_used 9742
_cell_measurement_temperature 100.(2)
_cell_measurement_theta_max 56.6205
_cell_measurement_theta_min 3.014
_cell_volume 4360.3(4)
_computing_data_collection 'APEX2 V2013 (Bruker AXS Inc., 2013)'
_computing_publication_material 'APEX2 V2013 (Bruker AXS Inc., 2013)'
_computing_structure_refinement 'SHELXL-2014 (Sheldrick, 2014)'
_computing_structure_solution 'SHELXS-97 (Sheldrick, 2008)'
_diffrn_ambient_temperature 100.(2)
_diffrn_measured_fraction_theta_full 0.982
_diffrn_measured_fraction_theta_max 0.982
_diffrn_measurement_device_type 'Bruker D8 VENTURE PHOTON 100 CMOS'
_diffrn_radiation_monochromator mirror
_diffrn_radiation_type CuK\a
_diffrn_radiation_wavelength 1.54178
_diffrn_reflns_av_R_equivalents 0.0534
_diffrn_reflns_av_unetI/netI 0.0515
_diffrn_reflns_limit_h_max 19
_diffrn_reflns_limit_h_min -19
_diffrn_reflns_limit_k_max 11
_diffrn_reflns_limit_k_min -10
_diffrn_reflns_limit_l_max 25
_diffrn_reflns_limit_l_min -25
_diffrn_reflns_number 33379
_diffrn_reflns_theta_full 56.93
_diffrn_reflns_theta_max 56.93
_diffrn_reflns_theta_min 2.42
_diffrn_source 'INCOATEC I\mS micro--focus source'
_exptl_absorpt_coefficient_mu 0.571
_exptl_absorpt_correction_T_max 0.96
_exptl_absorpt_correction_T_min 0.84
_exptl_absorpt_correction_type multi-scan
_exptl_absorpt_process_details 'SADABS V2014/2 (Bruker AXS Inc.)'
_exptl_crystal_colour orange
_exptl_crystal_density_diffrn 1.147
_exptl_crystal_density_method 'not measured'
_exptl_crystal_description planar
_exptl_crystal_F_000 1640
_exptl_crystal_size_max 0.305
_exptl_crystal_size_mid 0.170
_exptl_crystal_size_min 0.080
_refine_diff_density_max 0.306
_refine_diff_density_min -0.213
_refine_ls_abs_structure_details
;
Flack x determined using 3660 quotients [(I+)-(I-)]/[(I+)+(I-)]
(Parsons, Flack and Wagner, Acta Cryst. B69 (2013) 249-259).
;
_refine_ls_abs_structure_Flack -0.05(9)
_refine_ls_extinction_coef 0.00122(15)
_refine_ls_extinction_method SHELXL
_refine_ls_goodness_of_fit_ref 1.073
_refine_ls_hydrogen_treatment constr
_refine_ls_matrix_type full
_refine_ls_number_parameters 1127
_refine_ls_number_reflns 11292
_refine_ls_number_restraints 81
_refine_ls_restrained_S_all 1.098
_refine_ls_R_factor_all 0.0734
_refine_ls_R_factor_gt 0.0550
_refine_ls_shift/su_max 0.001
_refine_ls_shift/su_mean 0.000
_refine_ls_structure_factor_coef Fsqd
_refine_ls_weighting_details 'w=1/[\s^2^(Fo^2^)+(0.0627P)^2^+1.4459P] where P=(Fo^2^+2Fc^2^)/3'
_refine_ls_weighting_scheme calc
_refine_ls_wR_factor_gt 0.1315
_refine_ls_wR_factor_ref 0.1457
_reflns_number_gt 9171
_reflns_number_total 11292
_reflns_threshold_expression 'I > 2\s(I)'
_cod_data_source_file c9ce00013e2.cif
_cod_data_source_block C2
_cod_depositor_comments 'Adding full bibliography for 7232506--7232511.cif.'
_cod_database_code 7232506

loop_
_space_group_symop_operation_xyz
'x, y, z'
'-x, y+1/2, -z'

loop_
_atom_site_type_symbol
_atom_site_label
_atom_site_fract_x
_atom_site_fract_y
_atom_site_fract_z
_atom_site_U_iso_or_equiv
_atom_site_adp_type
_atom_site_calc_flag
_atom_site_refinement_flags_adp
_atom_site_refinement_flags_occupancy
_atom_site_refinement_flags_posn
_atom_site_occupancy
_atom_site_disorder_assembly
_atom_site_disorder_group
N N1A 1.1201(2) 0.9323(5) 1.2658(2) 0.0709(14) Uani d . . . 1.0 . .
N N2A 1.1039(2) 0.8771(5) 1.3108(2) 0.0677(13) Uani d . . . 1.0 . .
O O1A 0.40692(17) 1.1234(3) 0.95869(15) 0.0567(9) Uani d . . . 1.0 . .
O O2A 0.45324(18) 0.9218(4) 0.97594(18) 0.0683(11) Uani d . . . 1.0 . .
O O3A 0.83089(17) 1.0941(4) 1.12131(16) 0.0628(10) Uani d . . . 1.0 . .
O O4A 0.91290(19) 1.2340(4) 1.08574(18) 0.0715(11) Uani d . . . 1.0 . .
C C1A 0.2087(3) 1.1151(6) 0.9124(2) 0.0588(14) Uani d . . . 1.0 . .
H H1A1 0.1692 1.1799 0.9187 0.071 Uiso calc U . R 1.0 . .
H H1A2 0.1942 1.0309 0.9302 0.071 Uiso calc U . R 1.0 . .
C C2A 0.2792(3) 1.1647(6) 0.9424(2) 0.0623(15) Uani d . . . 1.0 . .
H H2A1 0.2927 1.2521 0.9271 0.075 Uiso calc U . R 1.0 . .
H H2A2 0.2714 1.1745 0.9834 0.075 Uiso calc U . R 1.0 . .
C C3A 0.3403(3) 1.0664(5) 0.9329(2) 0.0536(13) Uani d . . . 1.0 . .
H H3A 0.329 0.9802 0.9513 0.064 Uiso calc U . R 1.0 . .
C C4A 0.3518(3) 1.0466(6) 0.8708(2) 0.0585(14) Uani d . . . 1.0 . .
H H4A1 0.3897 0.978 0.8659 0.07 Uiso calc U . R 1.0 . .
H H4A2 0.37 1.1299 0.8543 0.07 Uiso calc U . R 1.0 . .
C C5A 0.2819(3) 1.0056(5) 0.8393(2) 0.0530(13) Uani d . . . 1.0 . .
C C6A 0.2796(3) 0.8981(6) 0.8077(2) 0.0573(14) Uani d . . . 1.0 . .
H H6A 0.323 0.8465 0.8066 0.069 Uiso calc U . R 1.0 . .
C C7A 0.2146(3) 0.8505(5) 0.7736(2) 0.0574(14) Uani d . . . 1.0 . .
H H7A1 0.195 0.77 0.7915 0.069 Uiso calc U . R 1.0 . .
H H7A2 0.2302 0.8263 0.7352 0.069 Uiso calc U . R 1.0 . .
C C8A 0.1537(3) 0.9536(5) 0.7683(2) 0.0545(13) Uani d . . . 1.0 . .
H H8A 0.1675 1.022 0.7401 0.065 Uiso calc U . R 1.0 . .
C C9A 0.1439(3) 1.0197(5) 0.8257(2) 0.0522(13) Uani d . . . 1.0 . .
H H9A 0.1346 0.9469 0.8532 0.063 Uiso calc U . R 1.0 . .
C C10A 0.2142(3) 1.0928(5) 0.8484(2) 0.0528(13) Uani d . . . 1.0 . .
C C11A 0.0750(3) 1.1094(6) 0.8254(3) 0.0658(16) Uani d . . . 1.0 . .
H H11A 0.067 1.1406 0.8645 0.079 Uiso calc U . R 1.0 . .
H H11B 0.0838 1.1878 0.8016 0.079 Uiso calc U . R 1.0 . .
C C12A 0.0049(3) 1.0380(6) 0.8028(2) 0.0662(16) Uani d . . . 1.0 . .
H H12A -0.0075 0.966 0.8292 0.079 Uiso calc U . R 1.0 . .
H H12B -0.0364 1.1012 0.8013 0.079 Uiso calc U . R 1.0 . .
C C13A 0.0150(3) 0.9803(6) 0.7438(2) 0.0575(14) Uani d . . . 1.0 . .
C C14A 0.0821(3) 0.8887(5) 0.7486(2) 0.0551(14) Uani d . . . 1.0 . .
H H14A 0.0706 0.8229 0.7786 0.066 Uiso calc U . R 1.0 . .
C C15A 0.0802(3) 0.8118(6) 0.6932(2) 0.0664(16) Uani d . . . 1.0 . .
H H15A 0.1051 0.7254 0.6979 0.08 Uiso calc U . R 1.0 . .
H H15B 0.1041 0.8622 0.6629 0.08 Uiso calc U . R 1.0 . .
C C16A -0.0027(3) 0.7935(6) 0.6793(3) 0.0663(16) Uani d . . . 1.0 . .
H H16A -0.0149 0.8231 0.6402 0.08 Uiso calc U . R 1.0 . .
H H16B -0.0166 0.6994 0.6828 0.08 Uiso calc U . R 1.0 . .
C C17A -0.0440(3) 0.8782(6) 0.7224(2) 0.0599(15) Uani d . . . 1.0 . .
H H17A -0.0549 0.8197 0.7552 0.072 Uiso calc U . R 1.0 A 1
C C19A 0.2255(3) 1.2255(6) 0.8178(3) 0.0698(16) Uani d . . . 1.0 . .
H H19A 0.1881 1.2887 0.8294 0.105 Uiso calc U . R 1.0 . .
H H19B 0.2211 1.2119 0.7767 0.105 Uiso calc U . R 1.0 . .
H H19C 0.2743 1.2602 0.8278 0.105 Uiso calc U . R 1.0 . .
C C18A 0.0238(3) 1.0888(6) 0.6990(2) 0.0673(16) Uani d . . . 1.0 . .
H H18A 0.0691 1.1381 0.7073 0.101 Uiso calc U . R 1.0 . .
H H18B -0.0182 1.149 0.6997 0.101 Uiso calc U . R 1.0 . .
H H18C 0.0261 1.0483 0.6614 0.101 Uiso calc U . R 1.0 . .
C C21A -0.1603(3) 1.0103(8) 0.7399(3) 0.085(2) Uani d . . . 1.0 . .
H H21A -0.1652 0.9599 0.775 0.128 Uiso calc U . R 1.0 B 1
H H21B -0.2091 1.031 0.7238 0.128 Uiso calc U . R 1.0 B 1
H H21C -0.1337 1.0925 0.7481 0.128 Uiso calc U . R 1.0 B 1
C C20A -0.1181(3) 0.9286(6) 0.6977(3) 0.0693(16) Uani d . P D 0.644(14) C 1
H H20A -0.1094 0.9831 0.6632 0.083 Uiso calc U P R 0.644(14) C 1
C C22A -0.1623(8) 0.8016(16) 0.6800(9) 0.071(6) Uani d . P D 0.644(14) C 1
H H22A -0.1316 0.7469 0.6554 0.085 Uiso calc U P R 0.644(14) C 1
H H22B -0.1716 0.7496 0.7146 0.085 Uiso calc U P R 0.644(14) C 1
C C23A -0.2367(5) 0.8286(14) 0.6484(5) 0.066(3) Uani d . P D 0.644(14) C 1
H H23A -0.2738 0.8519 0.6764 0.08 Uiso calc U P R 0.644(14) C 1
H H23B -0.2312 0.9051 0.6228 0.08 Uiso calc U P R 0.644(14) C 1
C C24A -0.2640(7) 0.710(2) 0.6139(8) 0.072(5) Uani d . P D 0.644(14) C 1
H H24A -0.2271 0.6917 0.5851 0.087 Uiso calc U P R 0.644(14) C 1
H H24B -0.2646 0.6334 0.6397 0.087 Uiso calc U P R 0.644(14) C 1
C C25A -0.3385(5) 0.7170(12) 0.5833(5) 0.074(4) Uani d . P D 0.644(14) C 1
H H25A -0.3757 0.7234 0.6133 0.089 Uiso calc U P R 0.644(14) C 1
C C26A -0.3476(7) 0.8387(15) 0.5475(5) 0.096(5) Uani d . P D 0.644(14) C 1
H H26A -0.3154 0.8332 0.5151 0.145 Uiso calc U P R 0.644(14) C 1
H H26B -0.3347 0.9167 0.5702 0.145 Uiso calc U P R 0.644(14) C 1
H H26C -0.3987 0.8456 0.5337 0.145 Uiso calc U P R 0.644(14) C 1
C C27A -0.3555(5) 0.5905(14) 0.5507(5) 0.076(4) Uani d . P D 0.644(14) C 1
H H27A -0.4059 0.5939 0.5351 0.114 Uiso calc U P R 0.644(14) C 1
H H27B -0.3501 0.5147 0.5763 0.114 Uiso calc U P R 0.644(14) C 1
H H27C -0.3214 0.5814 0.5197 0.114 Uiso calc U P R 0.644(14) C 1
C C20C -0.1181(3) 0.9286(6) 0.6977(3) 0.0693(16) Uani d . P D 0.356(14) C 2
H H20C -0.1068 0.9887 0.6655 0.083 Uiso calc U P R 0.356(14) C 2
C C22C -0.1711(18) 0.822(2) 0.6736(16) 0.065(11) Uiso d . P D 0.356(14) C 2
H H22E -0.1976 0.7831 0.7055 0.078 Uiso calc U P R 0.356(14) C 2
H H22F -0.1417 0.7509 0.6568 0.078 Uiso calc U P R 0.356(14) C 2
C C23C -0.2284(12) 0.870(2) 0.6284(10) 0.071(8) Uiso d . P D 0.356(14) C 2
H H23E -0.2641 0.9306 0.6455 0.085 Uiso calc U P R 0.356(14) C 2
H H23F -0.204 0.9168 0.5974 0.085 Uiso calc U P R 0.356(14) C 2
C C24C -0.267(2) 0.745(3) 0.6058(17) 0.070(11) Uiso d . P D 0.356(14) C 2
H H24E -0.2307 0.6841 0.59 0.084 Uiso calc U P R 0.356(14) C 2
H H24F -0.2913 0.6993 0.6372 0.084 Uiso calc U P R 0.356(14) C 2
C C25C -0.3246(9) 0.781(2) 0.5597(9) 0.050(6) Uiso d . P D 0.356(14) C 2
H H25C -0.3008 0.8373 0.5308 0.06 Uiso calc U P R 0.356(14) C 2
C C26C -0.3875(10) 0.8579(17) 0.5845(9) 0.074(6) Uiso d . P D 0.356(14) C 2
H H26G -0.4235 0.88 0.5543 0.112 Uiso calc U P R 0.356(14) C 2
H H26H -0.3685 0.9394 0.6019 0.112 Uiso calc U P R 0.356(14) C 2
H H26I -0.411 0.8041 0.6133 0.112 Uiso calc U P R 0.356(14) C 2
C C27C -0.3532(12) 0.656(2) 0.5306(9) 0.077(7) Uiso d . P D 0.356(14) C 2
H H27G -0.3824 0.6054 0.5571 0.116 Uiso calc U P R 0.356(14) C 2
H H27H -0.3118 0.6026 0.5186 0.116 Uiso calc U P R 0.356(14) C 2
H H27I -0.3839 0.6804 0.4974 0.116 Uiso calc U P R 0.356(14) C 2
C C28A 0.4605(3) 1.0396(6) 0.9756(2) 0.0524(13) Uani d . . . 1.0 . .
C C29A 0.5293(2) 1.1118(5) 0.9912(2) 0.0565(14) Uani d . . . 1.0 . .
H H29A 0.5159 1.1994 1.0063 0.068 Uiso calc U . R 1.0 . .
H H29B 0.5566 1.1269 0.9563 0.068 Uiso calc U . R 1.0 . .
C C30A 0.5802(3) 1.0446(5) 1.0343(2) 0.0572(14) Uani d . . . 1.0 . .
H H30A 0.5904 0.9532 1.0219 0.069 Uiso calc U . R 1.0 . .
H H30B 0.5566 1.0403 1.0714 0.069 Uiso calc U . R 1.0 . .
C C31A 0.6524(3) 1.1226(6) 1.0402(2) 0.0630(15) Uani d . . . 1.0 . .
H H31A 0.6745 1.1273 1.0026 0.076 Uiso calc U . R 1.0 . .
H H31B 0.6408 1.214 1.0519 0.076 Uiso calc U . R 1.0 . .
C C32A 0.7084(3) 1.0665(5) 1.0819(2) 0.0578(14) Uani d . . . 1.0 . .
H H32A 0.7203 0.9745 1.0713 0.069 Uiso calc U . R 1.0 . .
H H32B 0.6883 1.0656 1.1204 0.069 Uiso calc U . R 1.0 . .
C C33A 0.7773(3) 1.1507(6) 1.0818(3) 0.0619(15) Uani d . . . 1.0 . .
H H33A 0.7971 1.1528 1.0432 0.074 Uiso calc U . R 1.0 . .
H H33B 0.7658 1.2423 1.0931 0.074 Uiso calc U . R 1.0 . .
C C34A 0.8984(3) 1.1469(6) 1.1184(3) 0.0603(15) Uani d . . . 1.0 . .
C C35A 0.9520(3) 1.0863(6) 1.1598(2) 0.0575(14) Uani d . . . 1.0 . .
C C36A 0.9328(3) 1.0088(6) 1.2051(2) 0.0618(15) Uani d . . . 1.0 . .
H H36A 0.8825 0.9906 1.211 0.074 Uiso calc U . R 1.0 . .
C C37A 0.9858(3) 0.9575(6) 1.2419(2) 0.0636(15) Uani d . . . 1.0 . .
H H37A 0.9722 0.9054 1.2733 0.076 Uiso calc U . R 1.0 . .
C C38A 1.0601(3) 0.9830(6) 1.2324(2) 0.0630(15) Uani d . . . 1.0 . .
C C39A 1.0786(3) 1.0584(6) 1.1870(3) 0.0683(16) Uani d . . . 1.0 . .
H H39A 1.1289 1.0734 1.18 0.082 Uiso calc U . R 1.0 . .
C C40A 1.0260(3) 1.1128(6) 1.1512(3) 0.0675(16) Uani d . . . 1.0 . .
H H40A 1.0397 1.1681 1.1208 0.081 Uiso calc U . R 1.0 . .
C C41A 1.1657(3) 0.8268(5) 1.3425(3) 0.0744(18) Uani d . P D 0.580(10) D 1
C C42A 1.1621(6) 0.7908(9) 1.3965(4) 0.075(4) Uani d . P D 0.580(10) D 1
H H42A 1.1168 0.7977 1.415 0.091 Uiso calc U P R 0.580(10) D 1
C C43A 1.2241(7) 0.7426(10) 1.4266(4) 0.076(4) Uani d . P D 0.580(10) D 1
H H43A 1.2202 0.7177 1.4652 0.091 Uiso calc U P R 0.580(10) D 1
C C44A 1.2904(5) 0.7312(9) 1.4011(5) 0.056(3) Uani d . P D 0.580(10) D 1
C C45A 1.2972(4) 0.7639(9) 1.3446(4) 0.053(3) Uani d . P D 0.580(10) D 1
H H45A 1.343 0.7535 1.3271 0.064 Uiso calc U P R 0.580(10) D 1
C C46A 1.2381(4) 0.8110(10) 1.3137(4) 0.059(3) Uani d . P D 0.580(10) D 1
H H46A 1.2424 0.8333 1.2748 0.071 Uiso calc U P R 0.580(10) D 1
O O5A 1.3559(4) 0.6891(7) 1.4284(3) 0.068(2) Uani d . P D 0.580(10) D 1
C C47A 1.3621(5) 0.6999(13) 1.4889(4) 0.069(3) Uani d . P D 0.580(10) D 1
H H47C 1.3426 0.7861 1.5013 0.083 Uiso calc U P R 0.580(10) D 1
H H47D 1.3336 0.6289 1.5068 0.083 Uiso calc U P R 0.580(10) D 1
C C48A 1.4376(3) 0.6886(8) 1.5052(3) 0.084(2) Uani d . P D 0.580(10) D 1
H H48D 1.4564 0.6034 1.4923 0.126 Uiso calc U P R 0.580(10) D 1
H H48E 1.4432 0.6942 1.5465 0.126 Uiso calc U P R 0.580(10) D 1
H H48F 1.4651 0.7603 1.4879 0.126 Uiso calc U P R 0.580(10) D 1
C C41C 1.1657(3) 0.8268(5) 1.3425(3) 0.0744(18) Uani d . P D 0.420(10) D 2
C C42C 1.1446(10) 0.7423(14) 1.3858(6) 0.082(7) Uiso d . P D 0.420(10) D 2
H H42C 1.0946 0.717 1.3877 0.098 Uiso calc U P R 0.420(10) D 2
C C43C 1.1944(10) 0.6945(17) 1.4259(7) 0.086(7) Uiso d . P D 0.420(10) D 2
H H43C 1.1805 0.6373 1.4556 0.103 Uiso calc U P R 0.420(10) D 2
C C44C 1.2645(11) 0.735(2) 1.4200(8) 0.085(10) Uiso d . P D 0.420(10) D 2
C C45C 1.2832(8) 0.8198(14) 1.3775(6) 0.060(4) Uiso d . P D 0.420(10) D 2
H H45C 1.3331 0.8445 1.3739 0.072 Uiso calc U P R 0.420(10) D 2
C C46C 1.2317(8) 0.8692(15) 1.3406(7) 0.070(5) Uiso d . P D 0.420(10) D 2
H H46C 1.2444 0.9343 1.3136 0.084 Uiso calc U P R 0.420(10) D 2
O O5C 1.3162(6) 0.6861(9) 1.4590(5) 0.068(3) Uiso d . P D 0.420(10) D 2
C C47C 1.3891(8) 0.7419(16) 1.4576(7) 0.069(5) Uiso d . P D 0.420(10) D 2
H H47E 1.386 0.8392 1.4608 0.082 Uiso calc U P R 0.420(10) D 2
H H47F 1.4109 0.7207 1.4208 0.082 Uiso calc U P R 0.420(10) D 2
C C48C 1.4376(3) 0.6886(8) 1.5052(3) 0.084(2) Uani d . P D 0.420(10) D 2
H H48G 1.4189 0.7179 1.5416 0.126 Uiso calc U P R 0.420(10) D 2
H H48H 1.4877 0.7213 1.5012 0.126 Uiso calc U P R 0.420(10) D 2
H H48I 1.4376 0.5919 1.5038 0.126 Uiso calc U P R 0.420(10) D 2
N N1B 1.4726(3) 0.6842(5) 1.2204(3) 0.0850(15) Uani d U . . 1.0 . .
N N2B 1.4528(3) 0.6507(5) 1.2664(2) 0.0766(14) Uani d U . . 1.0 . .
O O1B 0.75292(19) 0.8464(4) 0.92574(16) 0.0732(11) Uani d . . . 1.0 . .
O O2B 0.8391(2) 0.6882(6) 0.91943(19) 0.0876(13) Uani d . . . 1.0 . .
O O5B 1.6800(2) 0.4516(4) 1.40907(17) 0.0784(12) Uani d . . . 1.0 . .
C C1B 0.5675(3) 0.7237(6) 0.8801(2) 0.0640(15) Uani d . . . 1.0 . .
H H1B1 0.5183 0.7552 0.8905 0.077 Uiso calc U . R 1.0 . .
H H1B2 0.5724 0.6311 0.893 0.077 Uiso calc U . R 1.0 . .
C C2B 0.6251(3) 0.8068(7) 0.9114(2) 0.0662(16) Uani d . . . 1.0 . .
H H2B1 0.6194 0.7984 0.9528 0.079 Uiso calc U . R 1.0 . .
H H2B2 0.6189 0.9009 0.9009 0.079 Uiso calc U . R 1.0 . .
C C3B 0.7011(3) 0.7594(6) 0.8956(2) 0.0656(16) Uani d . . . 1.0 . .
H H3B 0.7086 0.6663 0.9086 0.079 Uiso calc U . R 1.0 . .
C C4B 0.7105(3) 0.7684(6) 0.8325(2) 0.0631(16) Uani d . . . 1.0 . .
H H4B1 0.7589 0.7317 0.8231 0.076 Uiso calc U . R 1.0 . .
H H4B2 0.7094 0.8623 0.8208 0.076 Uiso calc U . R 1.0 . .
C C5B 0.6508(3) 0.6936(6) 0.7998(2) 0.0598(15) Uani d . . . 1.0 . .
C C6B 0.6669(3) 0.6054(6) 0.7605(2) 0.0620(15) Uani d . . . 1.0 . .
H H6B 0.7173 0.5873 0.7553 0.074 Uiso calc U . R 1.0 . .
C C7B 0.6125(3) 0.5327(6) 0.7240(2) 0.0610(15) Uani d . . . 1.0 . .
H H7B1 0.6112 0.4391 0.7361 0.073 Uiso calc U . R 1.0 . .
H H7B2 0.6283 0.535 0.6843 0.073 Uiso calc U . R 1.0 . .
C C8B 0.5347(3) 0.5921(6) 0.7269(2) 0.0573(14) Uani d . . . 1.0 . .
H H8B 0.5337 0.6766 0.705 0.069 Uiso calc U . R 1.0 . .
C C9B 0.5185(3) 0.6234(6) 0.7882(2) 0.0578(14) Uani d . . . 1.0 . .
H H9B 0.5271 0.5398 0.8099 0.069 Uiso calc U . R 1.0 . .
C C10B 0.5721(3) 0.7268(6) 0.8147(2) 0.0576(15) Uani d . . . 1.0 . .
C C11B 0.4369(3) 0.6597(6) 0.7954(2) 0.0627(15) Uani d . . . 1.0 . .
H H11C 0.4268 0.6616 0.8364 0.075 Uiso calc U . R 1.0 . .
H H11D 0.4281 0.7496 0.7802 0.075 Uiso calc U . R 1.0 . .
C C12B 0.3832(3) 0.5650(6) 0.7661(2) 0.0610(15) Uani d . . . 1.0 . .
H H12C 0.3326 0.5976 0.7707 0.073 Uiso calc U . R 1.0 . .
H H12D 0.3872 0.4773 0.7845 0.073 Uiso calc U . R 1.0 . .
C C13B 0.3972(3) 0.5500(5) 0.7032(2) 0.0579(14) Uani d . . . 1.0 . .
C C14B 0.4778(3) 0.5002(5) 0.7004(2) 0.0547(13) Uani d . . . 1.0 . .
H H14B 0.4802 0.4173 0.7234 0.066 Uiso calc U . R 1.0 . .
C C15B 0.4850(3) 0.4577(6) 0.6396(2) 0.0650(15) Uani d . . . 1.0 . .
H H15C 0.523 0.3886 0.6365 0.078 Uiso calc U . R 1.0 . .
H H15D 0.4982 0.5337 0.6156 0.078 Uiso calc U . R 1.0 . .
C C16B 0.4084(3) 0.4030(6) 0.6214(2) 0.0659(16) Uani d . . . 1.0 . .
H H16C 0.4105 0.3061 0.6163 0.079 Uiso calc U . R 1.0 . .
H H16D 0.3909 0.4438 0.5853 0.079 Uiso calc U . R 1.0 . .
C C17B 0.3561(3) 0.4395(6) 0.6705(2) 0.0615(15) Uani d . . . 1.0 . .
H H17B 0.3545 0.3613 0.6963 0.074 Uiso calc U . R 1.0 . .
C C19B 0.5543(3) 0.8673(6) 0.7931(3) 0.0688(16) Uani d . . . 1.0 . .
H H19D 0.5938 0.9276 0.8052 0.103 Uiso calc U . R 1.0 . .
H H19E 0.508 0.897 0.8087 0.103 Uiso calc U . R 1.0 . .
H H19F 0.5498 0.8665 0.7516 0.103 Uiso calc U . R 1.0 . .
C C18B 0.3869(3) 0.6829(6) 0.6725(3) 0.0657(15) Uani d . . . 1.0 . .
H H18D 0.3373 0.716 0.6782 0.099 Uiso calc U . R 1.0 . .
H H18E 0.3942 0.6707 0.6318 0.099 Uiso calc U . R 1.0 . .
H H18F 0.4228 0.7467 0.6877 0.099 Uiso calc U . R 1.0 . .
C C20B 0.2770(3) 0.4642(6) 0.6481(3) 0.0673(16) Uani d . . . 1.0 . .
H H20B 0.2783 0.54 0.621 0.081 Uiso calc U . R 1.0 E 1
C C21B 0.2261(3) 0.5026(6) 0.6958(3) 0.0736(17) Uani d . . . 1.0 . .
H H21D 0.2306 0.4376 0.7265 0.11 Uiso calc U . R 1.0 . .
H H21E 0.1753 0.5048 0.6811 0.11 Uiso calc U . R 1.0 . .
H H21F 0.2399 0.5901 0.7104 0.11 Uiso calc U . R 1.0 . .
C C28B 0.8213(3) 0.7962(8) 0.9362(3) 0.081(2) Uani d . . . 1.0 . .
C C29B 0.8674(3) 0.8851(9) 0.9698(3) 0.107(3) Uani d . . . 1.0 . .
H H29C 0.8375 0.9262 0.9992 0.128 Uiso calc U . R 1.0 F 1
H H29D 0.8848 0.9566 0.945 0.128 Uiso calc U . R 1.0 F 1
C C30B 0.9338(3) 0.8187(9) 0.9986(3) 0.099(2) Uani d . P D 0.636(18) G 1
H H30C 0.9193 0.7273 1.0078 0.119 Uiso calc U P R 0.636(18) G 1
H H30D 0.9723 0.8124 0.9701 0.119 Uiso calc U P R 0.636(18) G 1
C C31B 0.9668(4) 0.8742(10) 1.0483(4) 0.065(4) Uani d . P D 0.636(18) G 1
H H31C 0.9295 0.8738 1.0778 0.078 Uiso calc U P R 0.636(18) G 1
H H31D 0.9776 0.9679 1.04 0.078 Uiso calc U P R 0.636(18) G 1
C C32B 1.0368(4) 0.8131(13) 1.0745(7) 0.070(3) Uani d . P D 0.636(18) G 1
H H32C 1.0402 0.836 1.1153 0.084 Uiso calc U P R 0.636(18) G 1
H H32D 1.0333 0.7157 1.0716 0.084 Uiso calc U P R 0.636(18) G 1
C C33B 1.1055(6) 0.8575(17) 1.0472(5) 0.063(4) Uani d . P D 0.636(18) G 1
H H33C 1.1094 0.8154 1.0095 0.075 Uiso calc U P R 0.636(18) G 1
H H33D 1.1047 0.9545 1.0419 0.075 Uiso calc U P R 0.636(18) G 1
O O3B 1.1683(2) 0.8193(5) 1.08423(17) 0.0813(12) Uani d . P D 0.636(18) G 1
C C30D 0.9338(3) 0.8187(9) 0.9986(3) 0.099(2) Uani d . P D 0.364(18) G 2
H H30E 0.9188 0.7777 1.0344 0.119 Uiso calc U P R 0.364(18) G 2
H H30F 0.9517 0.7478 0.9737 0.119 Uiso calc U P R 0.364(18) G 2
C C31D 0.9922(11) 0.911(2) 1.0104(12) 0.099(9) Uiso d . P D 0.364(18) G 2
H H31E 0.9737 0.99 1.0299 0.119 Uiso calc U P R 0.364(18) G 2
H H31F 1.0155 0.9383 0.9751 0.119 Uiso calc U P R 0.364(18) G 2
C C32D 1.0470(13) 0.834(3) 1.0493(14) 0.107(13) Uiso d . P D 0.364(18) G 2
H H32E 1.0292 0.8325 1.0884 0.128 Uiso calc U P R 0.364(18) G 2
H H32F 1.0515 0.7423 1.0358 0.128 Uiso calc U P R 0.364(18) G 2
C C33D 1.1195(13) 0.901(3) 1.0484(13) 0.081(11) Uiso d . P D 0.364(18) G 2
H H33E 1.1374 0.9058 1.0093 0.097 Uiso calc U P R 0.364(18) G 2
H H33F 1.1164 0.9918 1.0639 0.097 Uiso calc U P R 0.364(18) G 2
O O3D 1.1683(2) 0.8193(5) 1.08423(17) 0.0813(12) Uani d . P D 0.364(18) G 2
C C34B 1.2360(3) 0.8535(7) 1.0709(3) 0.0790(19) Uani d . P D 0.71(4) G 1
O O4B 1.2454(5) 0.9049(16) 1.0250(5) 0.071(4) Uani d . P D 0.71(4) G 1
C C34D 1.2360(3) 0.8535(7) 1.0709(3) 0.0790(19) Uani d . P D 0.29(4) G 2
O O4D 1.2645(18) 0.951(2) 1.0439(14) 0.083(8) Uiso d . P D 0.29(4) G 2
C C35B 1.2929(3) 0.8068(6) 1.1124(3) 0.0717(17) Uani d . . . 1.0 . .
C C36B 1.3654(3) 0.8317(6) 1.1003(3) 0.0785(18) Uani d . . . 1.0 . .
H H36B 1.3764 0.8777 1.0665 0.094 Uiso calc U . R 1.0 . .
C C37B 1.4212(4) 0.7914(6) 1.1361(3) 0.0800(19) Uani d . . . 1.0 . .
H H37B 1.4706 0.8078 1.1266 0.096 Uiso calc U . R 1.0 . .
C C38B 1.4067(4) 0.7285(7) 1.1848(4) 0.083(2) Uani d U . . 1.0 . .
C C39B 1.3347(4) 0.6977(7) 1.1991(3) 0.097(2) Uani d . . . 1.0 . .
H H39B 1.3249 0.6499 1.2326 0.117 Uiso calc U . R 1.0 . .
C C40B 1.2773(4) 0.7401(8) 1.1618(3) 0.099(2) Uani d . . . 1.0 . .
H H40B 1.2278 0.7229 1.1707 0.119 Uiso calc U . R 1.0 . .
C C41B 1.5201(4) 0.6044(6) 1.2995(3) 0.0732(17) Uani d U . . 1.0 . .
C C42B 1.5907(4) 0.5971(6) 1.2818(3) 0.0745(17) Uani d . . . 1.0 . .
H H42B 1.6016 0.6265 1.2448 0.089 Uiso calc U . R 1.0 . .
C C43B 1.6466(4) 0.5476(6) 1.3169(3) 0.0722(17) Uani d . . . 1.0 . .
H H43B 1.6954 0.5429 1.3041 0.087 Uiso calc U . R 1.0 . .
C C44B 1.6303(3) 0.5050(6) 1.3710(3) 0.0708(17) Uani d . . . 1.0 . .
C C45B 1.5590(3) 0.5115(7) 1.3889(3) 0.0790(18) Uani d . . . 1.0 . .
H H45B 1.5476 0.4818 1.4258 0.095 Uiso calc U . R 1.0 . .
C C46B 1.5043(4) 0.5609(7) 1.3532(3) 0.0807(19) Uani d . . . 1.0 . .
H H46B 1.4553 0.5652 1.3657 0.097 Uiso calc U . R 1.0 . .
C C47B 1.7548(3) 0.4411(8) 1.3928(3) 0.090(2) Uani d . . . 1.0 . .
H H47A 1.775 0.5298 1.3852 0.108 Uiso calc U . R 1.0 . .
H H47B 1.758 0.3872 1.358 0.108 Uiso calc U . R 1.0 . .
C C48B 1.7973(4) 0.3772(10) 1.4405(3) 0.116(3) Uani d . . . 1.0 . .
H H48A 1.7919 0.4291 1.4752 0.174 Uiso calc U . R 1.0 . .
H H48B 1.8492 0.3728 1.4313 0.174 Uiso calc U . R 1.0 . .
H H48C 1.7786 0.2876 1.4464 0.174 Uiso calc U . R 1.0 . .
C C22B 0.2457(3) 0.3442(7) 0.6156(3) 0.0724(17) Uani d . P D 0.516(13) H 1
H H22C 0.2294 0.2804 0.6444 0.087 Uiso calc U P R 0.516(13) H 1
H H22D 0.2873 0.3025 0.5965 0.087 Uiso calc U P R 0.516(13) H 1
C C23B 0.1819(13) 0.356(2) 0.5704(12) 0.066(7) Uani d . P D 0.516(13) H 1
H H23C 0.1402 0.3999 0.5885 0.079 Uiso calc U P R 0.516(13) H 1
H H23D 0.1983 0.4157 0.54 0.079 Uiso calc U P R 0.516(13) H 1
C C24B 0.1538(10) 0.230(2) 0.5427(8) 0.063(6) Uani d . P D 0.516(13) H 1
H H24C 0.1351 0.1713 0.5726 0.076 Uiso calc U P R 0.516(13) H 1
H H24D 0.1955 0.1841 0.5254 0.076 Uiso calc U P R 0.516(13) H 1
C C25B 0.0924(6) 0.2484(15) 0.4965(6) 0.068(4) Uani d . P D 0.516(13) H 1
H H25B 0.1093 0.3138 0.468 0.082 Uiso calc U P R 0.516(13) H 1
C C26B 0.0224(8) 0.300(3) 0.5221(8) 0.123(9) Uani d . P D 0.516(13) H 1
H H26D -0.0154 0.3116 0.4921 0.185 Uiso calc U P R 0.516(13) H 1
H H26E 0.0323 0.3848 0.5407 0.185 Uiso calc U P R 0.516(13) H 1
H H26F 0.0052 0.2364 0.55 0.185 Uiso calc U P R 0.516(13) H 1
C C27B 0.0762(7) 0.1168(13) 0.4664(6) 0.076(5) Uani d . P D 0.516(13) H 1
H H27D 0.0514 0.0571 0.4922 0.114 Uiso calc U P R 0.516(13) H 1
H H27E 0.1224 0.0768 0.455 0.114 Uiso calc U P R 0.516(13) H 1
H H27F 0.0446 0.1326 0.4327 0.114 Uiso calc U P R 0.516(13) H 1
C C22D 0.2457(3) 0.3442(7) 0.6156(3) 0.0724(17) Uani d . P D 0.484(13) H 2
H H22G 0.2341 0.272 0.6421 0.087 Uiso calc U P R 0.484(13) H 2
H H22H 0.2814 0.3111 0.5883 0.087 Uiso calc U P R 0.484(13) H 2
C C23D 0.1749(13) 0.394(3) 0.5840(13) 0.072(8) Uani d . P D 0.484(13) H 2
H H23G 0.1412 0.4337 0.6113 0.086 Uiso calc U P R 0.484(13) H 2
H H23H 0.1874 0.4625 0.5559 0.086 Uiso calc U P R 0.484(13) H 2
C C24D 0.1385(11) 0.277(3) 0.5544(11) 0.077(7) Uani d . P D 0.484(13) H 2
H H24G 0.1278 0.2083 0.583 0.092 Uiso calc U P R 0.484(13) H 2
H H24H 0.1731 0.238 0.5275 0.092 Uiso calc U P R 0.484(13) H 2
C C25D 0.0666(10) 0.314(2) 0.5218(7) 0.088(6) Uani d . P D 0.484(13) H 2
H H25D 0.0322 0.3558 0.5486 0.106 Uiso calc U P R 0.484(13) H 2
C C26D 0.0821(7) 0.4093(17) 0.4746(7) 0.104(7) Uani d . P D 0.484(13) H 2
H H26J 0.1163 0.3688 0.4486 0.156 Uiso calc U P R 0.484(13) H 2
H H26K 0.1038 0.4901 0.4907 0.156 Uiso calc U P R 0.484(13) H 2
H H26L 0.0362 0.4309 0.454 0.156 Uiso calc U P R 0.484(13) H 2
C C27D 0.0332(11) 0.184(2) 0.4998(9) 0.116(7) Uani d U P D 0.484(13) H 2
H H27J -0.0171 0.2001 0.4857 0.174 Uiso calc U P R 0.484(13) H 2
H H27K 0.0327 0.1195 0.5307 0.174 Uiso calc U P R 0.484(13) H 2
H H27L 0.0625 0.1499 0.4691 0.174 Uiso calc U P R 0.484(13) H 2

loop_
_atom_site_aniso_label
_atom_site_aniso_U_11
_atom_site_aniso_U_22
_atom_site_aniso_U_33
_atom_site_aniso_U_12
_atom_site_aniso_U_13
_atom_site_aniso_U_23
N1A 0.039(3) 0.084(4) 0.089(4) -0.012(2) -0.012(3) 0.011(3)
N2A 0.053(3) 0.081(3) 0.068(3) -0.003(3) -0.008(3) -0.003(3)
O1A 0.040(2) 0.056(2) 0.074(2) -0.0010(18) -0.0116(17) -0.0007(18)
O2A 0.0347(19) 0.056(3) 0.113(3) -0.0039(17) -0.0147(19) 0.005(2)
O3A 0.031(2) 0.071(2) 0.086(3) -0.0018(18) -0.0040(18) -0.004(2)
O4A 0.042(2) 0.078(3) 0.095(3) -0.006(2) -0.001(2) 0.015(2)
C1A 0.045(3) 0.070(4) 0.061(4) 0.012(3) -0.005(3) -0.007(3)
C2A 0.040(3) 0.069(4) 0.078(4) 0.010(3) -0.009(3) -0.008(3)
C3A 0.040(3) 0.053(3) 0.067(4) -0.002(2) -0.009(2) -0.004(3)
C4A 0.037(3) 0.063(3) 0.074(4) 0.000(2) -0.005(3) -0.005(3)
C5A 0.034(3) 0.058(3) 0.067(3) 0.001(2) -0.003(2) 0.000(3)
C6A 0.031(3) 0.066(4) 0.075(4) 0.008(2) -0.003(2) -0.003(3)
C7A 0.039(3) 0.062(3) 0.071(4) 0.002(3) 0.000(3) -0.009(3)
C8A 0.033(3) 0.065(3) 0.065(3) -0.001(2) -0.005(2) 0.003(3)
C9A 0.034(3) 0.060(3) 0.062(3) 0.007(2) -0.005(2) 0.002(3)
C10A 0.040(3) 0.053(3) 0.065(3) 0.004(2) -0.006(2) -0.001(3)
C11A 0.043(3) 0.076(4) 0.077(4) 0.009(3) -0.013(3) -0.010(3)
C12A 0.037(3) 0.082(4) 0.079(4) 0.009(3) -0.007(3) -0.010(3)
C13A 0.035(3) 0.075(4) 0.062(4) 0.002(3) -0.005(2) -0.006(3)
C14A 0.035(3) 0.064(3) 0.066(4) 0.004(2) -0.009(2) -0.005(3)
C15A 0.037(3) 0.081(4) 0.080(4) 0.005(3) -0.005(3) -0.012(3)
C16A 0.043(3) 0.078(4) 0.077(4) -0.005(3) -0.009(3) -0.010(3)
C17A 0.031(3) 0.078(4) 0.069(4) 0.002(3) -0.007(2) -0.002(3)
C19A 0.060(4) 0.061(4) 0.087(4) -0.003(3) -0.017(3) 0.011(3)
C18A 0.044(3) 0.077(4) 0.079(4) -0.003(3) -0.013(3) 0.007(3)
C21A 0.038(3) 0.120(6) 0.097(5) 0.016(3) -0.013(3) -0.024(4)
C20A 0.043(3) 0.090(4) 0.074(4) 0.001(3) -0.011(3) -0.005(3)
C22A 0.018(5) 0.111(11) 0.082(11) 0.006(6) -0.021(5) -0.005(7)
C23A 0.026(5) 0.110(9) 0.062(7) 0.006(5) -0.013(5) -0.001(8)
C24A 0.024(6) 0.129(12) 0.064(9) -0.014(8) -0.006(4) 0.000(10)
C25A 0.044(6) 0.100(8) 0.077(7) 0.005(6) -0.011(5) -0.001(7)
C26A 0.078(8) 0.125(11) 0.084(9) -0.024(8) -0.034(7) 0.037(8)
C27A 0.039(6) 0.113(10) 0.074(7) 0.001(6) -0.014(5) -0.024(8)
C20C 0.043(3) 0.090(4) 0.074(4) 0.001(3) -0.011(3) -0.005(3)
C28A 0.038(3) 0.051(4) 0.067(4) -0.002(3) -0.003(2) 0.003(3)
C29A 0.036(3) 0.058(3) 0.076(4) -0.004(3) -0.003(3) -0.008(3)
C30A 0.032(3) 0.059(3) 0.079(4) -0.003(2) -0.005(3) -0.009(3)
C31A 0.035(3) 0.070(4) 0.083(4) -0.003(3) -0.005(3) -0.010(3)
C32A 0.031(3) 0.061(3) 0.081(4) 0.000(2) -0.001(3) -0.007(3)
C33A 0.036(3) 0.067(4) 0.082(4) 0.001(3) -0.008(3) -0.002(3)
C34A 0.027(3) 0.067(4) 0.087(4) -0.005(3) 0.005(3) -0.011(3)
C35A 0.033(3) 0.065(4) 0.074(4) -0.003(3) -0.001(3) -0.006(3)
C36A 0.030(3) 0.074(4) 0.082(4) -0.003(3) 0.000(3) -0.008(3)
C37A 0.044(3) 0.073(4) 0.074(4) -0.006(3) 0.002(3) 0.001(3)
C38A 0.034(3) 0.080(4) 0.075(4) -0.009(3) -0.006(3) -0.002(3)
C39A 0.034(3) 0.087(4) 0.083(4) -0.007(3) -0.004(3) 0.013(4)
C40A 0.038(3) 0.079(4) 0.084(4) -0.010(3) -0.005(3) 0.003(3)
C41A 0.060(4) 0.074(4) 0.088(5) -0.013(3) -0.028(3) -0.002(4)
C42A 0.085(9) 0.091(9) 0.049(7) 0.020(7) -0.006(6) -0.030(7)
C43A 0.085(12) 0.090(10) 0.052(7) 0.012(9) -0.004(7) 0.002(6)
C44A 0.022(5) 0.070(8) 0.076(8) -0.001(5) -0.016(6) -0.008(6)
C45A 0.036(5) 0.077(7) 0.047(6) -0.008(4) 0.000(4) -0.003(5)
C46A 0.029(5) 0.089(8) 0.058(6) -0.008(5) -0.008(4) -0.007(6)
O5A 0.051(5) 0.097(5) 0.057(5) 0.010(4) -0.002(4) -0.009(4)
C47A 0.044(6) 0.104(8) 0.060(7) 0.006(6) -0.011(5) 0.007(6)
C48A 0.066(4) 0.119(6) 0.067(4) 0.001(4) 0.001(3) 0.008(4)
C41C 0.060(4) 0.074(4) 0.088(5) -0.013(3) -0.028(3) -0.002(4)
C48C 0.066(4) 0.119(6) 0.067(4) 0.001(4) 0.001(3) 0.008(4)
N1B 0.074(4) 0.072(4) 0.110(5) -0.007(3) 0.013(3) -0.016(3)
N2B 0.089(4) 0.077(4) 0.064(3) -0.006(3) 0.009(3) -0.013(3)
O1B 0.040(2) 0.103(3) 0.076(3) 0.020(2) -0.0031(18) -0.004(2)
O2B 0.051(3) 0.121(4) 0.091(3) 0.020(3) 0.000(2) -0.015(3)
O5B 0.066(3) 0.091(3) 0.078(3) 0.017(2) -0.004(2) -0.012(2)
C1B 0.039(3) 0.078(4) 0.076(4) 0.013(3) 0.010(3) 0.012(3)
C2B 0.042(3) 0.094(4) 0.063(4) 0.019(3) 0.009(3) 0.004(3)
C3B 0.041(3) 0.089(4) 0.067(4) 0.010(3) 0.003(3) -0.001(3)
C4B 0.035(3) 0.084(4) 0.071(4) 0.011(3) 0.009(3) 0.005(3)
C5B 0.034(3) 0.081(4) 0.065(4) 0.010(3) 0.005(3) 0.012(3)
C6B 0.031(3) 0.091(4) 0.064(4) 0.011(3) 0.007(3) 0.013(3)
C7B 0.034(3) 0.079(4) 0.070(4) 0.009(3) 0.008(3) 0.006(3)
C8B 0.037(3) 0.070(4) 0.065(4) 0.009(3) 0.002(2) 0.012(3)
C9B 0.030(3) 0.072(4) 0.071(4) 0.009(3) 0.008(2) 0.015(3)
C10B 0.037(3) 0.073(4) 0.063(4) 0.015(3) 0.010(2) 0.013(3)
C11B 0.037(3) 0.077(4) 0.075(4) 0.013(3) 0.009(3) 0.009(3)
C12B 0.035(3) 0.071(4) 0.079(4) 0.011(3) 0.012(3) 0.013(3)
C13B 0.035(3) 0.063(3) 0.076(4) 0.010(3) 0.006(3) 0.014(3)
C14B 0.036(3) 0.060(3) 0.069(4) 0.006(3) 0.010(2) 0.011(3)
C15B 0.039(3) 0.074(4) 0.082(4) 0.005(3) 0.001(3) 0.001(3)
C16B 0.047(3) 0.075(4) 0.075(4) 0.003(3) 0.001(3) 0.006(3)
C17B 0.037(3) 0.067(4) 0.080(4) 0.003(3) 0.002(3) 0.017(3)
C19B 0.049(3) 0.074(4) 0.084(4) 0.008(3) 0.006(3) 0.011(3)
C18B 0.040(3) 0.075(4) 0.083(4) 0.007(3) 0.004(3) 0.012(3)
C20B 0.037(3) 0.073(4) 0.092(4) 0.004(3) 0.002(3) 0.022(3)
C21B 0.034(3) 0.087(4) 0.099(5) 0.006(3) 0.005(3) 0.014(4)
C28B 0.047(4) 0.117(6) 0.077(5) 0.011(4) -0.005(3) -0.013(4)
C29B 0.043(4) 0.153(7) 0.122(6) 0.020(4) -0.011(4) -0.042(6)
C30B 0.055(4) 0.141(7) 0.100(6) -0.014(4) -0.012(4) 0.015(5)
C31B 0.037(5) 0.086(7) 0.072(7) -0.009(4) 0.001(4) 0.008(5)
C32B 0.028(5) 0.096(8) 0.084(9) -0.006(5) -0.009(5) 0.003(7)
C33B 0.051(7) 0.065(9) 0.071(8) -0.002(6) -0.014(5) 0.004(6)
O3B 0.051(3) 0.118(3) 0.075(3) -0.002(2) -0.003(2) 0.015(3)
C30D 0.055(4) 0.141(7) 0.100(6) -0.014(4) -0.012(4) 0.015(5)
O3D 0.051(3) 0.118(3) 0.075(3) -0.002(2) -0.003(2) 0.015(3)
C34B 0.063(4) 0.090(5) 0.084(5) 0.009(4) 0.012(4) 0.022(4)
O4B 0.047(4) 0.100(8) 0.066(6) 0.000(4) -0.002(3) 0.018(5)
C34D 0.063(4) 0.090(5) 0.084(5) 0.009(4) 0.012(4) 0.022(4)
C35B 0.051(4) 0.067(4) 0.096(5) -0.003(3) -0.008(3) 0.014(4)
C36B 0.063(4) 0.063(4) 0.109(5) 0.004(3) -0.008(4) -0.006(4)
C37B 0.069(5) 0.058(4) 0.113(6) -0.008(3) 0.001(4) -0.008(4)
C38B 0.055(4) 0.070(4) 0.123(6) -0.009(3) -0.029(4) -0.016(4)
C39B 0.085(5) 0.101(5) 0.103(5) -0.018(4) -0.029(4) 0.030(4)
C40B 0.064(4) 0.121(6) 0.111(6) -0.024(4) -0.026(4) 0.046(5)
C41B 0.072(4) 0.070(4) 0.077(5) 0.015(3) -0.014(3) -0.027(3)
C42B 0.080(5) 0.070(4) 0.073(4) 0.005(4) -0.012(4) -0.009(3)
C43B 0.070(4) 0.070(4) 0.076(4) -0.002(3) 0.003(3) -0.016(3)
C44B 0.069(4) 0.072(4) 0.071(4) 0.015(3) -0.011(3) -0.018(3)
C45B 0.070(4) 0.096(5) 0.071(4) 0.017(4) 0.000(3) -0.008(4)
C46B 0.067(4) 0.096(5) 0.079(5) 0.019(4) -0.004(4) -0.013(4)
C47B 0.068(4) 0.113(6) 0.088(5) 0.014(4) -0.010(4) -0.017(4)
C48B 0.085(5) 0.160(8) 0.101(6) 0.044(5) -0.020(4) -0.010(5)
C22B 0.039(3) 0.093(5) 0.085(4) 0.002(3) -0.003(3) 0.022(4)
C23B 0.042(10) 0.082(14) 0.073(13) 0.018(10) -0.001(10) -0.001(10)
C24B 0.034(9) 0.086(14) 0.070(10) 0.002(8) 0.003(7) 0.016(9)
C25B 0.034(7) 0.109(11) 0.061(9) -0.014(7) -0.008(6) 0.013(8)
C26B 0.028(9) 0.19(2) 0.147(17) 0.017(12) -0.005(10) 0.025(15)
C27B 0.054(7) 0.094(10) 0.078(9) -0.027(7) -0.022(6) 0.005(8)
C22D 0.039(3) 0.093(5) 0.085(4) 0.002(3) -0.003(3) 0.022(4)
C23D 0.044(11) 0.094(17) 0.078(15) 0.007(10) 0.003(9) 0.002(11)
C24D 0.033(11) 0.096(18) 0.101(15) -0.002(10) -0.010(11) -0.002(11)
C25D 0.060(13) 0.137(15) 0.070(11) 0.012(12) 0.016(10) -0.028(11)
C26D 0.065(9) 0.145(16) 0.101(13) 0.040(10) -0.018(9) -0.016(11)
C27D 0.092(11) 0.129(12) 0.124(11) -0.002(10) -0.018(9) -0.036(10)

loop_
_atom_type_symbol
_atom_type_description
_atom_type_scat_dispersion_real
_atom_type_scat_dispersion_imag
_atom_type_scat_source
C C 0.0181 0.0091 'International Tables Vol C Tables 4.2.6.8 and 6.1.1.4'
H H 0.0000 0.0000 'International Tables Vol C Tables 4.2.6.8 and 6.1.1.4'
N N 0.0311 0.0180 'International Tables Vol C Tables 4.2.6.8 and 6.1.1.4'
O O 0.0492 0.0322 'International Tables Vol C Tables 4.2.6.8 and 6.1.1.4'

loop_
_geom_angle_atom_site_label_1
_geom_angle_atom_site_label_2
_geom_angle_atom_site_label_3
_geom_angle
N2A N1A C38A 115.8(5)
N1A N2A C41A 113.8(5)
C28A O1A C3A 117.5(4)
C34A O3A C33A 114.2(5)
C2A C1A C10A 115.0(4)
C2A C1A H1A1 108.5
C10A C1A H1A1 108.5
C2A C1A H1A2 108.5
C10A C1A H1A2 108.5
H1A1 C1A H1A2 107.5
C3A C2A C1A 109.1(4)
C3A C2A H2A1 109.9
C1A C2A H2A1 109.9
C3A C2A H2A2 109.9
C1A C2A H2A2 109.9
H2A1 C2A H2A2 108.3
O1A C3A C4A 108.6(4)
O1A C3A C2A 106.5(4)
C4A C3A C2A 111.0(4)
O1A C3A H3A 110.2
C4A C3A H3A 110.2
C2A C3A H3A 110.2
C3A C4A C5A 112.0(4)
C3A C4A H4A1 109.2
C5A C4A H4A1 109.2
C3A C4A H4A2 109.2
C5A C4A H4A2 109.2
H4A1 C4A H4A2 107.9
C6A C5A C4A 121.0(5)
C6A C5A C10A 122.7(4)
C4A C5A C10A 116.2(5)
C5A C6A C7A 125.6(5)
C5A C6A H6A 117.2
C7A C6A H6A 117.2
C6A C7A C8A 112.7(4)
C6A C7A H7A1 109.0
C8A C7A H7A1 109.0
C6A C7A H7A2 109.0
C8A C7A H7A2 109.0
H7A1 C7A H7A2 107.8
C14A C8A C7A 110.1(4)
C14A C8A C9A 109.7(4)
C7A C8A C9A 109.4(4)
C14A C8A H8A 109.2
C7A C8A H8A 109.2
C9A C8A H8A 109.2
C8A C9A C11A 111.7(4)
C8A C9A C10A 113.2(4)
C11A C9A C10A 112.4(4)
C8A C9A H9A 106.3
C11A C9A H9A 106.3
C10A C9A H9A 106.3
C1A C10A C5A 107.5(4)
C1A C10A C19A 110.3(5)
C5A C10A C19A 108.3(4)
C1A C10A C9A 109.2(4)
C5A C10A C9A 109.5(4)
C19A C10A C9A 111.9(4)
C12A C11A C9A 112.8(5)
C12A C11A H11A 109.0
C9A C11A H11A 109.0
C12A C11A H11B 109.0
C9A C11A H11B 109.0
H11A C11A H11B 107.8
C13A C12A C11A 111.8(4)
C13A C12A H12A 109.3
C11A C12A H12A 109.3
C13A C12A H12B 109.3
C11A C12A H12B 109.3
H12A C12A H12B 107.9
C12A C13A C18A 111.9(5)
C12A C13A C14A 106.4(4)
C18A C13A C14A 112.4(4)
C12A C13A C17A 116.5(4)
C18A C13A C17A 109.6(4)
C14A C13A C17A 99.4(4)
C8A C14A C15A 118.6(4)
C8A C14A C13A 115.8(4)
C15A C14A C13A 104.5(4)
C8A C14A H14A 105.6
C15A C14A H14A 105.6
C13A C14A H14A 105.6
C14A C15A C16A 103.7(4)
C14A C15A H15A 111.0
C16A C15A H15A 111.0
C14A C15A H15B 111.0
C16A C15A H15B 111.0
H15A C15A H15B 109.0
C17A C16A C15A 106.8(4)
C17A C16A H16A 110.4
C15A C16A H16A 110.4
C17A C16A H16B 110.4
C15A C16A H16B 110.4
H16A C16A H16B 108.6
C20A C17A C16A 112.0(4)
C20A C17A C13A 119.3(5)
C16A C17A C13A 103.6(4)
C20A C17A H17A 107.1
C16A C17A H17A 107.1
C13A C17A H17A 107.1
C10A C19A H19A 109.5
C10A C19A H19B 109.5
H19A C19A H19B 109.5
C10A C19A H19C 109.5
H19A C19A H19C 109.5
H19B C19A H19C 109.5
C13A C18A H18A 109.5
C13A C18A H18B 109.5
H18A C18A H18B 109.5
C13A C18A H18C 109.5
H18A C18A H18C 109.5
H18B C18A H18C 109.5
C20A C21A H21A 109.5
C20A C21A H21B 109.5
H21A C21A H21B 109.5
C20A C21A H21C 109.5
H21A C21A H21C 109.5
H21B C21A H21C 109.5
C21A C20A C17A 112.8(5)
C21A C20A C22A 110.7(9)
C17A C20A C22A 105.4(7)
C21A C20A H20A 109.3
C17A C20A H20A 109.3
C22A C20A H20A 109.3
C23A C22A C20A 114.7(12)
C23A C22A H22A 108.6
C20A C22A H22A 108.6
C23A C22A H22B 108.6
C20A C22A H22B 108.6
H22A C22A H22B 107.6
C24A C23A C22A 112.6(11)
C24A C23A H23A 109.1
C22A C23A H23A 109.1
C24A C23A H23B 109.1
C22A C23A H23B 109.1
H23A C23A H23B 107.8
C25A C24A C23A 119.5(13)
C25A C24A H24A 107.5
C23A C24A H24A 107.5
C25A C24A H24B 107.5
C23A C24A H24B 107.5
H24A C24A H24B 107.0
C26A C25A C24A 112.7(13)
C26A C25A C27A 112.9(10)
C24A C25A C27A 111.6(10)
C26A C25A H25A 106.4
C24A C25A H25A 106.4
C27A C25A H25A 106.4
C25A C26A H26A 109.5
C25A C26A H26B 109.5
H26A C26A H26B 109.5
C25A C26A H26C 109.5
H26A C26A H26C 109.5
H26B C26A H26C 109.5
C25A C27A H27A 109.5
C25A C27A H27B 109.5
H27A C27A H27B 109.5
C25A C27A H27C 109.5
H27A C27A H27C 109.5
H27B C27A H27C 109.5
C23C C22C H22E 108.3
C23C C22C H22F 108.3
H22E C22C H22F 107.4
C24C C23C C22C 106.0(16)
C24C C23C H23E 110.5
C22C C23C H23E 110.5
C24C C23C H23F 110.5
C22C C23C H23F 110.5
H23E C23C H23F 108.7
C25C C24C C23C 110.5(19)
C25C C24C H24E 109.6
C23C C24C H24E 109.6
C25C C24C H24F 109.6
C23C C24C H24F 109.6
H24E C24C H24F 108.1
C27C C25C C26C 110.3(15)
C27C C25C C24C 110.0(18)
C26C C25C C24C 111.(2)
C27C C25C H25C 108.5
C26C C25C H25C 108.5
C24C C25C H25C 108.5
C25C C26C H26G 109.5
C25C C26C H26H 109.5
H26G C26C H26H 109.5
C25C C26C H26I 109.5
H26G C26C H26I 109.5
H26H C26C H26I 109.5
C25C C27C H27G 109.5
C25C C27C H27H 109.5
H27G C27C H27H 109.5
C25C C27C H27I 109.5
H27G C27C H27I 109.5
H27H C27C H27I 109.5
O2A C28A O1A 123.4(5)
O2A C28A C29A 125.3(5)
O1A C28A C29A 111.3(5)
C28A C29A C30A 116.1(5)
C28A C29A H29A 108.3
C30A C29A H29A 108.3
C28A C29A H29B 108.3
C30A C29A H29B 108.3
H29A C29A H29B 107.4
C29A C30A C31A 109.6(5)
C29A C30A H30A 109.8
C31A C30A H30A 109.8
C29A C30A H30B 109.8
C31A C30A H30B 109.8
H30A C30A H30B 108.2
C32A C31A C30A 115.3(5)
C32A C31A H31A 108.5
C30A C31A H31A 108.5
C32A C31A H31B 108.5
C30A C31A H31B 108.5
H31A C31A H31B 107.5
C31A C32A C33A 109.3(5)
C31A C32A H32A 109.8
C33A C32A H32A 109.8
C31A C32A H32B 109.8
C33A C32A H32B 109.8
H32A C32A H32B 108.3
O3A C33A C32A 108.5(4)
O3A C33A H33A 110.0
C32A C33A H33A 110.0
O3A C33A H33B 110.0
C32A C33A H33B 110.0
H33A C33A H33B 108.4
O4A C34A O3A 122.8(5)
O4A C34A C35A 124.6(5)
O3A C34A C35A 112.6(5)
C36A C35A C40A 119.5(5)
C36A C35A C34A 124.4(5)
C40A C35A C34A 116.1(5)
C35A C36A C37A 120.8(5)
C35A C36A H36A 119.6
C37A C36A H36A 119.6
C36A C37A C38A 119.4(5)
C36A C37A H37A 120.3
C38A C37A H37A 120.3
C39A C38A C37A 119.4(5)
C39A C38A N1A 115.6(5)
C37A C38A N1A 125.0(5)
C38A C39A C40A 121.4(5)
C38A C39A H39A 119.3
C40A C39A H39A 119.3
C39A C40A C35A 119.5(6)
C39A C40A H40A 120.3
C35A C40A H40A 120.3
C42A C41A N2A 122.6(7)
C42A C41A C46A 118.2(7)
N2A C41A C46A 119.2(6)
C41A C42A C43A 121.2(9)
C41A C42A H42A 119.4
C43A C42A H42A 119.4
C44A C43A C42A 120.8(9)
C44A C43A H43A 119.6
C42A C43A H43A 119.6
C43A C44A C45A 120.7(7)
C43A C44A O5A 124.8(10)
C45A C44A O5A 114.5(9)
C46A C45A C44A 120.3(7)
C46A C45A H45A 119.9
C44A C45A H45A 119.9
C45A C46A C41A 118.8(7)
C45A C46A H46A 120.6
C41A C46A H46A 120.6
C44A O5A C47A 118.2(8)
C48A C47A O5A 107.8(8)
C48A C47A H47C 110.1
O5A C47A H47C 110.1
C48A C47A H47D 110.1
O5A C47A H47D 110.1
H47C C47A H47D 108.5
C47A C48A H48D 109.5
C47A C48A H48E 109.5
H48D C48A H48E 109.5
C47A C48A H48F 109.5
H48D C48A H48F 109.5
H48E C48A H48F 109.5
C43C C42C H42C 119.1
C44C C43C C42C 115.3(18)
C44C C43C H43C 122.3
C42C C43C H43C 122.3
C43C C44C C45C 121.5(17)
C43C C44C O5C 116.8(19)
C45C C44C O5C 121.8(17)
C46C C45C C44C 121.1(14)
C46C C45C H45C 119.5
C44C C45C H45C 119.5
C45C C46C H46C 120.4
C44C O5C C47C 116.9(13)
O5C C47C H47E 109.4
O5C C47C H47F 109.4
H47E C47C H47F 108.0
N2B N1B C38B 109.2(6)
N1B N2B C41B 107.0(6)
C28B O1B C3B 116.0(5)
C44B O5B C47B 118.1(5)
C2B C1B C10B 114.5(5)
C2B C1B H1B1 108.6
C10B C1B H1B1 108.6
C2B C1B H1B2 108.6
C10B C1B H1B2 108.6
H1B1 C1B H1B2 107.6
C1B C2B C3B 109.1(5)
C1B C2B H2B1 109.9
C3B C2B H2B1 109.9
C1B C2B H2B2 109.9
C3B C2B H2B2 109.9
H2B1 C2B H2B2 108.3
O1B C3B C4B 110.6(5)
O1B C3B C2B 105.7(5)
C4B C3B C2B 110.9(5)
O1B C3B H3B 109.8
C4B C3B H3B 109.8
C2B C3B H3B 109.8
C3B C4B C5B 111.6(5)
C3B C4B H4B1 109.3
C5B C4B H4B1 109.3
C3B C4B H4B2 109.3
C5B C4B H4B2 109.3
H4B1 C4B H4B2 108.0
C6B C5B C4B 121.3(5)
C6B C5B C10B 122.8(5)
C4B C5B C10B 115.9(5)
C5B C6B C7B 125.4(5)
C5B C6B H6B 117.3
C7B C6B H6B 117.3
C6B C7B C8B 112.2(5)
C6B C7B H7B1 109.2
C8B C7B H7B1 109.2
C6B C7B H7B2 109.2
C8B C7B H7B2 109.2
H7B1 C7B H7B2 107.9
C14B C8B C9B 111.7(4)
C14B C8B C7B 111.2(4)
C9B C8B C7B 109.3(4)
C14B C8B H8B 108.2
C9B C8B H8B 108.2
C7B C8B H8B 108.2
C8B C9B C11B 111.8(4)
C8B C9B C10B 112.7(4)
C11B C9B C10B 113.1(4)
C8B C9B H9B 106.2
C11B C9B H9B 106.2
C10B C9B H9B 106.2
C5B C10B C19B 108.5(5)
C5B C10B C1B 107.9(4)
C19B C10B C1B 109.3(5)
C5B C10B C9B 110.0(4)
C19B C10B C9B 111.4(4)
C1B C10B C9B 109.5(4)
C12B C11B C9B 114.0(5)
C12B C11B H11C 108.7
C9B C11B H11C 108.7
C12B C11B H11D 108.7
C9B C11B H11D 108.7
H11C C11B H11D 107.6
C11B C12B C13B 112.5(4)
C11B C12B H12C 109.1
C13B C12B H12C 109.1
C11B C12B H12D 109.1
C13B C12B H12D 109.1
H12C C12B H12D 107.8
C12B C13B C18B 110.6(5)
C12B C13B C17B 117.9(4)
C18B C13B C17B 110.4(4)
C12B C13B C14B 105.2(4)
C18B C13B C14B 111.3(4)
C17B C13B C14B 100.9(4)
C15B C14B C8B 119.2(4)
C15B C14B C13B 104.2(4)
C8B C14B C13B 114.8(4)
C15B C14B H14B 105.9
C8B C14B H14B 105.9
C13B C14B H14B 105.9
C14B C15B C16B 105.1(4)
C14B C15B H15C 110.7
C16B C15B H15C 110.7
C14B C15B H15D 110.7
C16B C15B H15D 110.7
H15C C15B H15D 108.8
C15B C16B C17B 106.0(4)
C15B C16B H16C 110.5
C17B C16B H16C 110.5
C15B C16B H16D 110.5
C17B C16B H16D 110.5
H16C C16B H16D 108.7
C20B C17B C13B 119.3(5)
C20B C17B C16B 111.8(5)
C13B C17B C16B 104.1(4)
C20B C17B H17B 107.0
C13B C17B H17B 107.0
C16B C17B H17B 107.0
C10B C19B H19D 109.5
C10B C19B H19E 109.5
H19D C19B H19E 109.5
C10B C19B H19F 109.5
H19D C19B H19F 109.5
H19E C19B H19F 109.5
C13B C18B H18D 109.5
C13B C18B H18E 109.5
H18D C18B H18E 109.5
C13B C18B H18F 109.5
H18D C18B H18F 109.5
H18E C18B H18F 109.5
C21B C20B C22B 110.1(5)
C21B C20B C17B 111.9(5)
C22B C20B C17B 111.8(5)
C21B C20B H20B 107.6
C22B C20B H20B 107.6
C17B C20B H20B 107.6
C20B C21B H21D 109.5
C20B C21B H21E 109.5
H21D C21B H21E 109.5
C20B C21B H21F 109.5
H21D C21B H21F 109.5
H21E C21B H21F 109.5
O2B C28B O1B 122.1(6)
O2B C28B C29B 125.6(6)
O1B C28B C29B 112.2(7)
C28B C29B C30B 114.1(7)
C28B C29B H29C 108.7
C30B C29B H29C 108.7
C28B C29B H29D 108.7
C30B C29B H29D 108.7
H29C C29B H29D 107.6
C31B C30B C29B 120.3(7)
C31B C30B H30C 107.3
C29B C30B H30C 107.3
C31B C30B H30D 107.3
C29B C30B H30D 107.3
H30C C30B H30D 106.9
C30B C31B C32B 120.0(8)
C30B C31B H31C 107.3
C32B C31B H31C 107.3
C30B C31B H31D 107.3
C32B C31B H31D 107.3
H31C C31B H31D 106.9
C33B C32B C31B 113.8(11)
C33B C32B H32C 108.8
C31B C32B H32C 108.8
C33B C32B H32D 108.8
C31B C32B H32D 108.8
H32C C32B H32D 107.7
O3B C33B C32B 108.1(9)
O3B C33B H33C 110.1
C32B C33B H33C 110.1
O3B C33B H33D 110.1
C32B C33B H33D 110.1
H33C C33B H33D 108.4
C34B O3B C33B 120.2(7)
C32D C31D H31E 110.8
C32D C31D H31F 110.8
H31E C31D H31F 108.9
C33D C32D C31D 109.(2)
C33D C32D H32E 109.9
C31D C32D H32E 109.9
C33D C32D H32F 109.9
C31D C32D H32F 109.9
H32E C32D H32F 108.3
C32D C33D H33E 110.7
C32D C33D H33F 110.7
H33E C33D H33F 108.8
O4B C34B O3B 118.6(8)
O4B C34B C35B 127.5(7)
O3B C34B C35B 113.4(6)
C36B C35B C40B 119.1(6)
C36B C35B C34B 117.3(6)
C40B C35B C34B 123.6(6)
C37B C36B C35B 121.1(7)
C37B C36B H36B 119.5
C35B C36B H36B 119.5
C38B C37B C36B 120.4(7)
C38B C37B H37B 119.8
C36B C37B H37B 119.8
C37B C38B C39B 121.4(6)
C37B C38B N1B 116.1(6)
C39B C38B N1B 122.3(7)
C38B C39B C40B 117.7(7)
C38B C39B H39B 121.2
C40B C39B H39B 121.2
C35B C40B C39B 120.2(7)
C35B C40B H40B 119.9
C39B C40B H40B 119.9
C42B C41B C46B 119.3(6)
C42B C41B N2B 128.0(6)
C46B C41B N2B 112.6(6)
C41B C42B C43B 121.2(6)
C41B C42B H42B 119.4
C43B C42B H42B 119.4
C42B C43B C44B 119.1(6)
C42B C43B H43B 120.5
C44B C43B H43B 120.5
O5B C44B C45B 115.5(6)
O5B C44B C43B 124.7(6)
C45B C44B C43B 119.8(6)
C46B C45B C44B 120.1(6)
C46B C45B H45B 120.0
C44B C45B H45B 120.0
C45B C46B C41B 120.5(6)
C45B C46B H46B 119.7
C41B C46B H46B 119.7
O5B C47B C48B 107.8(6)
O5B C47B H47A 110.1
C48B C47B H47A 110.1
O5B C47B H47B 110.1
C48B C47B H47B 110.1
H47A C47B H47B 108.5
C47B C48B H48A 109.5
C47B C48B H48B 109.5
H48A C48B H48B 109.5
C47B C48B H48C 109.5
H48A C48B H48C 109.5
H48B C48B H48C 109.5
C20B C22B C23B 122.5(10)
C20B C22B H22C 106.7
C23B C22B H22C 106.7
C20B C22B H22D 106.7
C23B C22B H22D 106.7
H22C C22B H22D 106.6
C24B C23B C22B 117.6(15)
C24B C23B H23C 107.9
C22B C23B H23C 107.9
C24B C23B H23D 107.9
C22B C23B H23D 107.9
H23C C23B H23D 107.2
C23B C24B C25B 115.3(15)
C23B C24B H24C 108.5
C25B C24B H24C 108.5
C23B C24B H24D 108.5
C25B C24B H24D 108.5
H24C C24B H24D 107.5
C26B C25B C27B 109.3(12)
C26B C25B C24B 111.1(13)
C27B C25B C24B 110.1(12)
C26B C25B H25B 108.8
C27B C25B H25B 108.8
C24B C25B H25B 108.8
C25B C26B H26D 109.5
C25B C26B H26E 109.5
H26D C26B H26E 109.5
C25B C26B H26F 109.5
H26D C26B H26F 109.5
H26E C26B H26F 109.5
C25B C27B H27D 109.5
C25B C27B H27E 109.5
H27D C27B H27E 109.5
C25B C27B H27F 109.5
H27D C27B H27F 109.5
H27E C27B H27F 109.5
C24D C23D H23G 110.1
C24D C23D H23H 110.1
H23G C23D H23H 108.4
C23D C24D C25D 112.9(16)
C23D C24D H24G 109.0
C25D C24D H24G 109.0
C23D C24D H24H 109.0
C25D C24D H24H 109.0
H24G C24D H24H 107.8
C26D C25D C27D 112.4(14)
C26D C25D C24D 110.3(16)
C27D C25D C24D 106.4(18)
C26D C25D H25D 109.2
C27D C25D H25D 109.2
C24D C25D H25D 109.2
C25D C26D H26J 109.5
C25D C26D H26K 109.5
H26J C26D H26K 109.5
C25D C26D H26L 109.5
H26J C26D H26L 109.5
H26K C26D H26L 109.5
C25D C27D H27J 109.5
C25D C27D H27K 109.5
H27J C27D H27K 109.5
C25D C27D H27L 109.5
H27J C27D H27L 109.5
H27K C27D H27L 109.5

loop_
_geom_bond_atom_site_label_1
_geom_bond_atom_site_label_2
_geom_bond_distance
N1A N2A 1.245(6)
N1A C38A 1.424(7)
N2A C41A 1.427(7)
O1A C28A 1.345(6)
O1A C3A 1.461(6)
O2A C28A 1.201(6)
O3A C34A 1.347(6)
O3A C33A 1.448(6)
O4A C34A 1.207(7)
C1A C2A 1.533(7)
C1A C10A 1.533(7)
C1A H1A1 0.99
C1A H1A2 0.99
C2A C3A 1.517(7)
C2A H2A1 0.99
C2A H2A2 0.99
C3A C4A 1.500(7)
C3A H3A 1.0
C4A C5A 1.514(7)
C4A H4A1 0.99
C4A H4A2 0.99
C5A C6A 1.320(7)
C5A C10A 1.540(7)
C6A C7A 1.492(7)
C6A H6A 0.95
C7A C8A 1.527(7)
C7A H7A1 0.99
C7A H7A2 0.99
C8A C14A 1.521(7)
C8A C9A 1.527(7)
C8A H8A 1.0
C9A C11A 1.551(7)
C9A C10A 1.561(7)
C9A H9A 1.0
C10A C19A 1.544(8)
C11A C12A 1.548(7)
C11A H11A 0.99
C11A H11B 0.99
C12A C13A 1.526(7)
C12A H12A 0.99
C12A H12B 0.99
C13A C18A 1.537(8)
C13A C14A 1.538(7)
C13A C17A 1.564(7)
C14A C15A 1.523(7)
C14A H14A 1.0
C15A C16A 1.550(7)
C15A H15A 0.99
C15A H15B 0.99
C16A C17A 1.544(8)
C16A H16A 0.99
C16A H16B 0.99
C17A C20A 1.543(7)
C17A H17A 1.0
C19A H19A 0.98
C19A H19B 0.98
C19A H19C 0.98
C18A H18A 0.98
C18A H18B 0.98
C18A H18C 0.98
C21A C20A 1.524(8)
C21A H21A 0.98
C21A H21B 0.98
C21A H21C 0.98
C20A C22A 1.567(13)
C20A H20A 1.0
C22A C23A 1.553(13)
C22A H22A 0.99
C22A H22B 0.99
C23A C24A 1.522(15)
C23A H23A 0.99
C23A H23B 0.99
C24A C25A 1.520(12)
C24A H24A 0.99
C24A H24B 0.99
C25A C26A 1.500(16)
C25A C27A 1.521(14)
C25A H25A 1.0
C26A H26A 0.98
C26A H26B 0.98
C26A H26C 0.98
C27A H27A 0.98
C27A H27B 0.98
C27A H27C 0.98
C22C C23C 1.55(2)
C22C H22E 0.99
C22C H22F 0.99
C23C C24C 1.54(2)
C23C H23E 0.99
C23C H23F 0.99
C24C C25C 1.53(2)
C24C H24E 0.99
C24C H24F 0.99
C25C C27C 1.52(2)
C25C C26C 1.52(2)
C25C H25C 1.0
C26C H26G 0.98
C26C H26H 0.98
C26C H26I 0.98
C27C H27G 0.98
C27C H27H 0.98
C27C H27I 0.98
C28A C29A 1.489(7)
C29A C30A 1.517(7)
C29A H29A 0.99
C29A H29B 0.99
C30A C31A 1.537(7)
C30A H30A 0.99
C30A H30B 0.99
C31A C32A 1.507(7)
C31A H31A 0.99
C31A H31B 0.99
C32A C33A 1.519(7)
C32A H32A 0.99
C32A H32B 0.99
C33A H33A 0.99
C33A H33B 0.99
C34A C35A 1.492(8)
C35A C36A 1.380(8)
C35A C40A 1.398(7)
C36A C37A 1.380(7)
C36A H36A 0.95
C37A C38A 1.405(7)
C37A H37A 0.95
C38A C39A 1.368(8)
C39A C40A 1.373(7)
C39A H39A 0.95
C40A H40A 0.95
C41A C42A 1.328(10)
C41A C46A 1.515(10)
C42A C43A 1.405(12)
C42A H42A 0.95
C43A C44A 1.374(16)
C43A H43A 0.95
C44A C45A 1.384(12)
C44A O5A 1.407(9)
C45A C46A 1.368(10)
C45A H45A 0.95
C46A H46A 0.95
O5A C47A 1.434(11)
C47A C48A 1.423(11)
C47A H47C 0.99
C47A H47D 0.99
C48A H48D 0.98
C48A H48E 0.98
C48A H48F 0.98
C42C C43C 1.378(19)
C42C H42C 0.95
C43C C44C 1.35(2)
C43C H43C 0.95
C44C C45C 1.37(2)
C44C O5C 1.388(18)
C45C C46C 1.357(16)
C45C H45C 0.95
C46C H46C 0.95
O5C C47C 1.445(16)
C47C H47E 0.99
C47C H47F 0.99
N1B N2B 1.204(7)
N1B C38B 1.513(8)
N2B C41B 1.509(8)
O1B C28B 1.363(7)
O1B C3B 1.460(7)
O2B C28B 1.210(8)
O5B C44B 1.367(7)
O5B C47B 1.433(7)
C1B C2B 1.520(8)
C1B C10B 1.549(7)
C1B H1B1 0.99
C1B H1B2 0.99
C2B C3B 1.524(7)
C2B H2B1 0.99
C2B H2B2 0.99
C3B C4B 1.510(7)
C3B H3B 1.0
C4B C5B 1.517(8)
C4B H4B1 0.99
C4B H4B2 0.99
C5B C6B 1.327(8)
C5B C10B 1.526(7)
C6B C7B 1.489(7)
C6B H6B 0.95
C7B C8B 1.546(7)
C7B H7B1 0.99
C7B H7B2 0.99
C8B C14B 1.515(7)
C8B C9B 1.521(7)
C8B H8B 1.0
C9B C11B 1.549(7)
C9B C10B 1.551(8)
C9B H9B 1.0
C10B C19B 1.542(8)
C11B C12B 1.521(8)
C11B H11C 0.99
C11B H11D 0.99
C12B C13B 1.521(8)
C12B H12C 0.99
C12B H12D 0.99
C13B C18B 1.538(8)
C13B C17B 1.541(8)
C13B C14B 1.557(7)
C14B C15B 1.508(8)
C14B H14B 1.0
C15B C16B 1.551(7)
C15B H15C 0.99
C15B H15D 0.99
C16B C17B 1.569(8)
C16B H16C 0.99
C16B H16D 0.99
C17B C20B 1.541(7)
C17B H17B 1.0
C19B H19D 0.98
C19B H19E 0.98
C19B H19F 0.98
C18B H18D 0.98
C18B H18E 0.98
C18B H18F 0.98
C20B C21B 1.533(8)
C20B C22B 1.537(9)
C20B H20B 1.0
C21B H21D 0.98
C21B H21E 0.98
C21B H21F 0.98
C28B C29B 1.451(10)
C29B C30B 1.525(9)
C29B H29C 0.99
C29B H29D 0.99
C30B C31B 1.418(11)
C30B H30C 0.99
C30B H30D 0.99
C31B C32B 1.532(12)
C31B H31C 0.99
C31B H31D 0.99
C32B C33B 1.497(16)
C32B H32C 0.99
C32B H32D 0.99
C33B O3B 1.471(9)
C33B H33C 0.99
C33B H33D 0.99
O3B C34B 1.330(7)
C31D C32D 1.54(2)
C31D H31E 0.99
C31D H31F 0.99
C32D C33D 1.49(2)
C32D H32E 0.99
C32D H32F 0.99
C33D H33E 0.99
C33D H33F 0.99
C34B O4B 1.221(8)
C34B C35B 1.482(9)
C35B C36B 1.385(8)
C35B C40B 1.385(9)
C36B C37B 1.364(8)
C36B H36B 0.95
C37B C38B 1.349(9)
C37B H37B 0.95
C38B C39B 1.401(10)
C39B C40B 1.413(9)
C39B H39B 0.95
C40B H40B 0.95
C41B C42B 1.369(9)
C41B C46B 1.381(9)
C42B C43B 1.387(9)
C42B H42B 0.95
C43B C44B 1.391(9)
C43B H43B 0.95
C44B C45B 1.383(8)
C45B C46B 1.379(8)
C45B H45B 0.95
C46B H46B 0.95
C47B C48B 1.494(9)
C47B H47A 0.99
C47B H47B 0.99
C48B H48A 0.98
C48B H48B 0.98
C48B H48C 0.98
C22B C23B 1.559(15)
C22B H22C 0.99
C22B H22D 0.99
C23B C24B 1.52(2)
C23B H23C 0.99
C23B H23D 0.99
C24B C25B 1.549(16)
C24B H24C 0.99
C24B H24D 0.99
C25B C26B 1.52(2)
C25B C27B 1.534(18)
C25B H25B 1.0
C26B H26D 0.98
C26B H26E 0.98
C26B H26F 0.98
C27B H27D 0.98
C27B H27E 0.98
C27B H27F 0.98
C23D C24D 1.52(2)
C23D H23G 0.99
C23D H23H 0.99
C24D C25D 1.546(18)
C24D H24G 0.99
C24D H24H 0.99
C25D C26D 1.51(2)
C25D C27D 1.53(2)
C25D H25D 1.0
C26D H26J 0.98
C26D H26K 0.98
C26D H26L 0.98
C27D H27J 0.98
C27D H27K 0.98
C27D H27L 0.98

loop_
_geom_torsion_atom_site_label_1
_geom_torsion_atom_site_label_2
_geom_torsion_atom_site_label_3
_geom_torsion_atom_site_label_4
_geom_torsion
C38A N1A N2A C41A_a 179.4(5)
C10A C1A C2A C3A -58.1(6)
C28A O1A C3A C4A -85.6(5)
C28A O1A C3A C2A 154.8(4)
C1A C2A C3A O1A 175.9(4)
C1A C2A C3A C4A 57.8(6)
O1A C3A C4A C5A -172.1(4)
C2A C3A C4A C5A -55.3(6)
C3A C4A C5A C6A -125.9(6)
C3A C4A C5A C10A 51.6(6)
C4A C5A C6A C7A -178.1(5)
C10A C5A C6A C7A 4.5(8)
C5A C6A C7A C8A 12.0(8)
C6A C7A C8A C14A -163.7(4)
C6A C7A C8A C9A -43.0(6)
C14A C8A C9A C11A -50.1(6)
C7A C8A C9A C11A -171.1(4)
C14A C8A C9A C10A -178.2(4)
C7A C8A C9A C10A 60.8(6)
C2A C1A C10A C5A 51.3(6)
C2A C1A C10A C19A -66.5(6)
C2A C1A C10A C9A 170.1(4)
C6A C5A C10A C1A 129.8(6)
C4A C5A C10A C1A -47.7(6)
C6A C5A C10A C19A -111.0(6)
C4A C5A C10A C19A 71.5(6)
C6A C5A C10A C9A 11.3(7)
C4A C5A C10A C9A -166.3(4)
C8A C9A C10A C1A -161.4(4)
C11A C9A C10A C1A 70.9(6)
C8A C9A C10A C5A -43.9(6)
C11A C9A C10A C5A -171.6(4)
C8A C9A C10A C19A 76.2(6)
C11A C9A C10A C19A -51.5(6)
C8A C9A C11A C12A 51.3(6)
C10A C9A C11A C12A 179.8(5)
C9A C11A C12A C13A -55.5(7)
C11A C12A C13A C18A -66.9(6)
C11A C12A C13A C14A 56.2(6)
C11A C12A C13A C17A 165.9(5)
C7A C8A C14A C15A -57.0(6)
C9A C8A C14A C15A -177.5(5)
C7A C8A C14A C13A 177.6(4)
C9A C8A C14A C13A 57.0(6)
C12A C13A C14A C8A -59.4(6)
C18A C13A C14A C8A 63.5(6)
C17A C13A C14A C8A 179.3(4)
C12A C13A C14A C15A 168.2(5)
C18A C13A C14A C15A -69.0(5)
C17A C13A C14A C15A 46.9(5)
C8A C14A C15A C16A -165.5(5)
C13A C14A C15A C16A -34.7(6)
C14A C15A C16A C17A 8.3(6)
C15A C16A C17A C20A 150.3(5)
C15A C16A C17A C13A 20.5(6)
C12A C13A C17A C20A 80.5(7)
C18A C13A C17A C20A -47.9(6)
C14A C13A C17A C20A -165.8(5)
C12A C13A C17A C16A -154.3(5)
C18A C13A C17A C16A 77.4(5)
C14A C13A C17A C16A -40.5(5)
C16A C17A C20A C21A 178.9(5)
C13A C17A C20A C21A -59.9(7)
C16A C17A C20A C22A 58.1(11)
C13A C17A C20A C22A 179.3(10)
C21A C20A C22A C23A 63.4(17)
C17A C20A C22A C23A -174.4(12)
C20A C22A C23A C24A 159.0(15)
C22A C23A C24A C25A 176.1(16)
C23A C24A C25A C26A 51.(2)
C23A C24A C25A C27A 179.3(15)
C22C C23C C24C C25C -179.(3)
C23C C24C C25C C27C 170.(3)
C23C C24C C25C C26C -67.(4)
C3A O1A C28A O2A -8.0(8)
C3A O1A C28A C29A 169.7(4)
O2A C28A C29A C30A -29.2(8)
O1A C28A C29A C30A 153.1(5)
C28A C29A C30A C31A 173.0(5)
C29A C30A C31A C32A 180.0(5)
C30A C31A C32A C33A 178.1(5)
C34A O3A C33A C32A 169.8(4)
C31A C32A C33A O3A -179.0(4)
C33A O3A C34A O4A 0.2(7)
C33A O3A C34A C35A 179.9(4)
O4A C34A C35A C36A 165.0(6)
O3A C34A C35A C36A -14.7(8)
O4A C34A C35A C40A -14.4(8)
O3A C34A C35A C40A 165.9(5)
C40A C35A C36A C37A 0.1(8)
C34A C35A C36A C37A -179.3(5)
C35A C36A C37A C38A -1.0(9)
C36A C37A C38A C39A 0.1(9)
C36A C37A C38A N1A -177.7(5)
N2A N1A C38A C39A 171.8(5)
N2A N1A C38A C37A -10.3(9)
C37A C38A C39A C40A 1.8(9)
N1A C38A C39A C40A 179.8(6)
C38A C39A C40A C35A -2.7(9)
C36A C35A C40A C39A 1.8(9)
C34A C35A C40A C39A -178.8(5)
N1A N2A C41A C42A 165.1(6)
N1A N2A C41A C46A -16.2(8)
N2A C41A C42A C43A -179.5(5)
C46A C41A C42A C43A 1.8(5)
C41A C42A C43A C44A -0.2(6)
C42A C43A C44A C45A -1.6(11)
C42A C43A C44A O5A 177.4(7)
C43A C44A C45A C46A 1.5(14)
O5A C44A C45A C46A -177.6(8)
C44A C45A C46A C41A 0.2(13)
C42A C41A C46A C45A -1.8(10)
N2A C41A C46A C45A 179.4(7)
C43A C44A O5A C47A -21.7(14)
C45A C44A O5A C47A 157.3(9)
C44A O5A C47A C48A -163.6(8)
C42C C43C C44C C45C 1.5(17)
C42C C43C C44C O5C -178.7(10)
C43C C44C C45C C46C 2.(2)
O5C C44C C45C C46C -178.3(13)
C43C C44C O5C C47C -172.1(14)
C45C C44C O5C C47C 8.(2)
C38B N1B N2B C41B 178.6(4)
C10B C1B C2B C3B -58.3(6)
C28B O1B C3B C4B -84.1(6)
C28B O1B C3B C2B 155.8(5)
C1B C2B C3B O1B 178.2(4)
C1B C2B C3B C4B 58.2(6)
O1B C3B C4B C5B -172.3(4)
C2B C3B C4B C5B -55.3(7)
C3B C4B C5B C6B -128.4(6)
C3B C4B C5B C10B 52.0(6)
C4B C5B C6B C7B -176.3(5)
C10B C5B C6B C7B 3.2(9)
C5B C6B C7B C8B 12.8(8)
C6B C7B C8B C14B -167.3(4)
C6B C7B C8B C9B -43.5(6)
C14B C8B C9B C11B -46.3(6)
C7B C8B C9B C11B -169.8(5)
C14B C8B C9B C10B -175.0(4)
C7B C8B C9B C10B 61.5(6)
C6B C5B C10B C19B -109.5(6)
C4B C5B C10B C19B 70.1(6)
C6B C5B C10B C1B 132.1(6)
C4B C5B C10B C1B -48.3(6)
C6B C5B C10B C9B 12.6(7)
C4B C5B C10B C9B -167.8(4)
C2B C1B C10B C5B 51.9(6)
C2B C1B C10B C19B -65.9(6)
C2B C1B C10B C9B 171.8(4)
C8B C9B C10B C5B -45.1(6)
C11B C9B C10B C5B -173.1(4)
C8B C9B C10B C19B 75.3(5)
C11B C9B C10B C19B -52.8(6)
C8B C9B C10B C1B -163.6(4)
C11B C9B C10B C1B 68.3(6)
C8B C9B C11B C12B 47.3(6)
C10B C9B C11B C12B 175.8(4)
C9B C11B C12B C13B -55.4(6)
C11B C12B C13B C18B -62.2(5)
C11B C12B C13B C17B 169.6(4)
C11B C12B C13B C14B 58.1(6)
C9B C8B C14B C15B -179.8(4)
C7B C8B C14B C15B -57.4(6)
C9B C8B C14B C13B 55.6(6)
C7B C8B C14B C13B 178.0(4)
C12B C13B C14B C15B 168.0(5)
C18B C13B C14B C15B -72.2(6)
C17B C13B C14B C15B 44.9(5)
C12B C13B C14B C8B -59.9(6)
C18B C13B C14B C8B 60.0(6)
C17B C13B C14B C8B 177.1(4)
C8B C14B C15B C16B -163.2(5)
C13B C14B C15B C16B -33.7(6)
C14B C15B C16B C17B 9.5(6)
C12B C13B C17B C20B 82.9(6)
C18B C13B C17B C20B -45.5(6)
C14B C13B C17B C20B -163.3(5)
C12B C13B C17B C16B -151.7(4)
C18B C13B C17B C16B 79.9(5)
C14B C13B C17B C16B -37.9(5)
C15B C16B C17B C20B 148.4(5)
C15B C16B C17B C13B 18.3(6)
C13B C17B C20B C21B -57.2(7)
C16B C17B C20B C21B -178.8(5)
C13B C17B C20B C22B 178.8(5)
C16B C17B C20B C22B 57.1(6)
C3B O1B C28B O2B 3.0(9)
C3B O1B C28B C29B -175.7(6)
O2B C28B C29B C30B -17.5(11)
O1B C28B C29B C30B 161.2(6)
C28B C29B C30B C31B -155.3(8)
C29B C30B C31B C32B -175.4(9)
C30B C31B C32B C33B 82.7(14)
C31B C32B C33B O3B 166.2(9)
C32B C33B O3B C34B -176.6(9)
C33B O3B C34B O4B -7.2(15)
C33B O3B C34B C35B -179.7(9)
O4B C34B C35B C36B 4.9(15)
O3B C34B C35B C36B 176.6(6)
O4B C34B C35B C40B -174.8(13)
O3B C34B C35B C40B -3.2(10)
C40B C35B C36B C37B 0.2(10)
C34B C35B C36B C37B -179.6(6)
C35B C36B C37B C38B -1.4(10)
C36B C37B C38B C39B 2.7(10)
C36B C37B C38B N1B 178.1(5)
N2B N1B C38B C37B 168.3(6)
N2B N1B C38B C39B -16.4(9)
C37B C38B C39B C40B -2.8(11)
N1B C38B C39B C40B -177.9(6)
C36B C35B C40B C39B -0.3(11)
C34B C35B C40B C39B 179.4(7)
C38B C39B C40B C35B 1.6(12)
N1B N2B C41B C42B -1.5(9)
N1B N2B C41B C46B -179.0(6)
C46B C41B C42B C43B -0.4(10)
N2B C41B C42B C43B -177.7(6)
C41B C42B C43B C44B -0.1(9)
C47B O5B C44B C45B 179.4(6)
C47B O5B C44B C43B 1.5(9)
C42B C43B C44B O5B 178.4(5)
C42B C43B C44B C45B 0.5(9)
O5B C44B C45B C46B -178.5(5)
C43B C44B C45B C46B -0.5(10)
C44B C45B C46B C41B 0.0(10)
C42B C41B C46B C45B 0.4(10)
N2B C41B C46B C45B 178.2(5)
C44B O5B C47B C48B -178.5(6)
C21B C20B C22B C23B 78.5(17)
C17B C20B C22B C23B -156.5(16)
C20B C22B C23B C24B -177.7(16)
C22B C23B C24B C25B -177.9(19)
C23B C24B C25B C26B -66.(2)
C23B C24B C25B C27B 172.3(18)
C23D C24D C25D C26D 63.(3)
C23D C24D C25D C27D -174.(2)
